data_2007794
loop_
_publ_author_name
'Karolak-Wojciechowska, Janina'
'Mrozek, Agnieszka'
'Trze\'zwi\'nska, Barbara'
'Morel, Sandrine'
'Galy, Jean-Pierre'
'Barbe, Jacques'

_publ_section_title
;
 2,3-Dihydrodioxin[2,3-<i>b</i>]acridin-11(6<i>H</i>)-one
;
_journal_issue 11
_journal_name_full 'Acta Crystallographica Section C'
_journal_page_first 1689
_journal_page_last 1690
_journal_paper_doi 10.1107/S0108270198006738
_journal_volume 54
_journal_year 1998
_chemical_formula_moiety 'C15 H11 N O3'
_chemical_formula_sum 'C15 H11 N O3'
_chemical_formula_weight 253.25
_chemical_name_systematic
;
9-(1,4-dioxano [5,6-b]) acridinone
;
_space_group_IT_number 14
_symmetry_cell_setting monoclinic
_symmetry_space_group_name_Hall '-P 2ybc'
_symmetry_space_group_name_H-M 'P 1 21/c 1'
_cell_angle_alpha 90
_cell_angle_beta 96.64(3)
_cell_angle_gamma 90
_cell_formula_units_Z 4
_cell_length_a 5.1610(10)
_cell_length_b 17.694(4)
_cell_length_c 13.155(3)
_cell_measurement_reflns_used 25
_cell_measurement_temperature 293
_cell_measurement_theta_max 45
_cell_measurement_theta_min 15
_cell_volume 1193.2(5)
_computing_cell_refinement KM4
_computing_data_collection 'KM4 (Kuma Diffraction, 1992)'
_computing_data_reduction 'DATARED (Kuma Diffraction, 1992)'
_computing_molecular_graphics 'XP (Sheldrick, 1993)'
_computing_publication_material SHELXL93
_computing_structure_refinement SHELXL93
_computing_structure_solution 'SHELXS86 (Sheldrick, 1990a)'
_diffrn_ambient_temperature 293(2)
_diffrn_measurement_device 'Kuma KM-4 diffractometer'
_diffrn_measurement_method \w-2\q
_diffrn_radiation_monochromator graphite
_diffrn_radiation_source 'fine-focus sealed tube'
_diffrn_radiation_type CuK\a
_diffrn_radiation_wavelength 1.54178
_diffrn_reflns_av_R_equivalents 0.0213
_diffrn_reflns_av_sigmaI/netI 0.0167
_diffrn_reflns_limit_h_max 6
_diffrn_reflns_limit_h_min -6
_diffrn_reflns_limit_k_max 22
_diffrn_reflns_limit_k_min 0
_diffrn_reflns_limit_l_max 0
_diffrn_reflns_limit_l_min -16
_diffrn_reflns_number 2320
_diffrn_reflns_theta_max 80.74
_diffrn_reflns_theta_min 4.21
_diffrn_standards_decay_% 2
_diffrn_standards_interval_count 100
_diffrn_standards_number 2
_exptl_absorpt_coefficient_mu 0.818
_exptl_absorpt_correction_type none
_exptl_crystal_colour colourless
_exptl_crystal_density_diffrn 1.410
_exptl_crystal_density_method 'not measured'
_exptl_crystal_description 'block cut from plate'
_exptl_crystal_F_000 528
_exptl_crystal_size_max 0.4
_exptl_crystal_size_mid 0.2
_exptl_crystal_size_min 0.2
_refine_diff_density_max 0.20
_refine_diff_density_min -0.15
_refine_ls_extinction_coef 0.0060(7)
_refine_ls_extinction_method 'SHELXL93 (Sheldrick, 1993)'
_refine_ls_goodness_of_fit_all 1.11
_refine_ls_goodness_of_fit_obs 1.11
_refine_ls_hydrogen_treatment 'H atoms riding'
_refine_ls_matrix_type full
_refine_ls_number_parameters 173
_refine_ls_number_reflns 2224
_refine_ls_number_restraints 0
_refine_ls_restrained_S_all 1.11
_refine_ls_restrained_S_obs 1.11
_refine_ls_R_factor_all 0.0419
_refine_ls_R_factor_obs 0.0378
_refine_ls_shift/esd_max 0.002
_refine_ls_shift/esd_mean 0.001
_refine_ls_structure_factor_coef Fsqd
_refine_ls_weighting_details 'w = 1/[\s^2^(Fo^2^)+(0.0557P)^2^+0.2885P] where P = (Fo^2^+2Fc^2^)/3'
_refine_ls_weighting_scheme calc
_refine_ls_wR_factor_all 0.1158
_refine_ls_wR_factor_obs 0.1123
_reflns_number_observed 2039
_reflns_number_total 2224
_reflns_observed_criterion >2sigma(I)
_cod_data_source_file cf1238.cif
_cod_data_source_block I
_cod_depositor_comments
;
The following automatic conversions were performed:

'_refine_ls_weighting_scheme' value 'calc w =
1/[\s^2^(Fo^2^)+(0.0557P)^2^+0.2885P] where P = (Fo^2^+2Fc^2^)/3' was
changed to 'calc'. New tag '_refine_ls_weighting_details' was
created. The value of the new tag was set to 'w =
1/[\s^2^(Fo^2^)+(0.0557P)^2^+0.2885P] where P = (Fo^2^+2Fc^2^)/3'.

Automatic conversion script
Id: cif_fix_values 3143 2015-03-26 13:38:13Z robertas 
;
_cod_original_cell_volume 1193.2(4)
_cod_original_sg_symbol_H-M 'P 21/c'
_cod_database_code 2007794

loop_
_symmetry_equiv_pos_as_xyz
'x, y, z'
'-x, y+1/2, -z+1/2'
'-x, -y, -z'
'x, -y-1/2, z-1/2'

loop_
_atom_site_label
_atom_site_fract_x
_atom_site_fract_y
_atom_site_fract_z
_atom_site_U_iso_or_equiv
_atom_site_adp_type
_atom_site_calc_flag
_atom_site_refinement_flags
_atom_site_occupancy
_atom_site_disorder_assembly
_atom_site_disorder_group
_atom_site_type_symbol
N14 0.1226(2) 0.25179(7) 0.48397(8) 0.0401(3) Uani d . 1 . . N
H14A 0.1359 0.2633 0.5510 0.060 Uiso d R 1 . . H
C1 0.2743(3) 0.29026(8) 0.42245(10) 0.0351(3) Uani d . 1 . . C
C2 0.4388(3) 0.34809(9) 0.46387(10) 0.0416(3) Uani d . 1 . . C
H2A 0.4503 0.3592 0.5357 0.062 Uiso d R 1 . . H
C3 0.5837(3) 0.38900(8) 0.40205(11) 0.0387(3) Uani d . 1 . . C
C4 0.5745(3) 0.37116(8) 0.29690(11) 0.0369(3) Uani d . 1 . . C
C5 0.4184(3) 0.31386(8) 0.25673(10) 0.0375(3) Uani d . 1 . . C
H5A 0.4163 0.3013 0.1856 0.056 Uiso d R 1 . . H
C6 0.2618(3) 0.27234(8) 0.31749(9) 0.0336(3) Uani d . 1 . . C
C7 0.0891(3) 0.21314(8) 0.27375(10) 0.0361(3) Uani d . 1 . . C
O7 0.0773(2) 0.19418(7) 0.18151(7) 0.0512(3) Uani d . 1 . . O
C8 -0.0715(3) 0.17617(8) 0.34320(10) 0.0350(3) Uani d . 1 . . C
C9 -0.2529(3) 0.12022(9) 0.30820(12) 0.0433(4) Uani d . 1 . . C
H9A -0.2728 0.1067 0.2371 0.065 Uiso d R 1 . . H
C10 -0.4016(4) 0.08473(10) 0.37394(14) 0.0533(4) Uani d . 1 . . C
H10A -0.5247 0.0465 0.3489 0.080 Uiso d R 1 . . H
C11 -0.3733(4) 0.10505(10) 0.47783(14) 0.0549(4) Uani d . 1 . . C
H11A -0.4764 0.0802 0.5241 0.082 Uiso d R 1 . . H
C12 -0.2010(3) 0.15989(10) 0.51405(12) 0.0475(4) Uani d . 1 . . C
H12A -0.1833 0.1734 0.5852 0.071 Uiso d R 1 . . H
C13 -0.0476(3) 0.19673(8) 0.44729(10) 0.0360(3) Uani d . 1 . . C
O1' 0.7336(2) 0.44688(7) 0.44463(8) 0.0545(3) Uani d . 1 . . O
C2' 0.8123(4) 0.49953(10) 0.37075(13) 0.0530(4) Uani d . 1 . . C
H2'A 0.9439 0.5328 0.4032 0.080 Uiso d R 1 . . H
H2'B 0.6651 0.5295 0.3439 0.080 Uiso d R 1 . . H
C3' 0.9141(3) 0.45798(10) 0.28506(14) 0.0515(4) Uani d . 1 . . C
H3'A 1.0570 0.4265 0.3124 0.077 Uiso d R 1 . . H
H3'B 0.9772 0.4930 0.2379 0.077 Uiso d R 1 . . H
O4' 0.7137(2) 0.41199(6) 0.23272(8) 0.0483(3) Uani d . 1 . . O

loop_
_atom_site_aniso_label
_atom_site_aniso_U_11
_atom_site_aniso_U_22
_atom_site_aniso_U_33
_atom_site_aniso_U_12
_atom_site_aniso_U_13
_atom_site_aniso_U_23
N14 0.0516(7) 0.0498(7) 0.0202(6) -0.0032(6) 0.0099(5) -0.0021(5)
C1 0.0421(7) 0.0412(7) 0.0226(6) 0.0032(6) 0.0065(5) -0.0007(5)
C2 0.0495(8) 0.0509(9) 0.0243(7) -0.0012(7) 0.0032(6) -0.0048(6)
C3 0.0402(7) 0.0424(7) 0.0329(7) -0.0007(6) 0.0010(5) -0.0044(6)
C4 0.0400(7) 0.0402(7) 0.0322(7) 0.0022(6) 0.0112(5) 0.0000(5)
C5 0.0475(7) 0.0417(7) 0.0249(7) -0.0001(6) 0.0112(5) -0.0031(5)
C6 0.0411(7) 0.0387(7) 0.0221(6) 0.0021(5) 0.0083(5) -0.0017(5)
C7 0.0477(7) 0.0397(7) 0.0214(6) 0.0020(6) 0.0067(5) 0.0002(5)
O7 0.0789(8) 0.0557(7) 0.0206(5) -0.0172(6) 0.0117(5) -0.0056(4)
C8 0.0436(7) 0.0369(7) 0.0253(7) 0.0033(6) 0.0071(5) 0.0010(5)
C9 0.0531(8) 0.0439(8) 0.0330(7) -0.0034(6) 0.0054(6) -0.0010(6)
C10 0.0605(10) 0.0528(9) 0.0474(9) -0.0148(8) 0.0095(7) -0.0002(7)
C11 0.0650(10) 0.0568(10) 0.0460(9) -0.0120(8) 0.0199(8) 0.0062(7)
C12 0.0602(9) 0.0530(9) 0.0320(8) -0.0045(7) 0.0167(7) 0.0025(6)
C13 0.0438(7) 0.0399(7) 0.0254(7) 0.0028(6) 0.0088(5) 0.0020(5)
O1' 0.0639(7) 0.0600(7) 0.0381(6) -0.0197(6) -0.0008(5) -0.0050(5)
C2' 0.0606(9) 0.0483(9) 0.0479(10) -0.0097(8) -0.0032(7) -0.0006(7)
C3' 0.0443(8) 0.0518(9) 0.0590(11) -0.0071(7) 0.0081(7) 0.0055(8)
O4' 0.0563(6) 0.0522(6) 0.0394(6) -0.0133(5) 0.0180(5) -0.0035(5)

loop_
_atom_type_symbol
_atom_type_description
_atom_type_scat_dispersion_real
_atom_type_scat_dispersion_imag
_atom_type_scat_source
C C 0.0181 0.0091 'International Tables Vol C Tables 4.2.6.8 and 6.1.1.4'
H H 0.0000 0.0000 'International Tables Vol C Tables 4.2.6.8 and 6.1.1.4'
N N 0.0311 0.0180 'International Tables Vol C Tables 4.2.6.8 and 6.1.1.4'
O O 0.0492 0.0322 'International Tables Vol C Tables 4.2.6.8 and 6.1.1.4'
Cl Cl 0.3639 0.7018 'International Tables Vol C Tables 4.2.6.8 and 6.1.1.4'

loop_
_geom_angle_atom_site_label_1
_geom_angle_atom_site_label_2
_geom_angle_atom_site_label_3
_geom_angle
_geom_angle_publ_flag
C2' O1' C3 113.57(12) no
C3' O4' C4 113.82(12) no
C1 N14 C13 122.35(12) no
N14 C1 C2 119.71(12) no
N14 C1 C6 120.12(13) no
C2 C1 C6 120.16(13) no
C1 C2 C3 120.16(13) no
O1' C2' C3' 110.07(14) no
O1' C3 C2 118.32(13) no
O1' C3 C4 121.50(13) no
C2 C3 C4 120.18(14) no
O4' C3' C2' 110.27(14) no
O4' C4 C3 121.49(13) no
O4' C4 C5 118.69(13) no
C3 C4 C5 119.78(14) no
C4 C5 C6 121.37(13) no
C1 C6 C5 118.30(13) no
C1 C6 C7 120.46(13) no
C5 C6 C7 121.23(12) no
O7 C7 C6 122.42(13) no
O7 C7 C8 121.27(13) no
C6 C7 C8 116.31(12) no
C7 C8 C9 121.14(13) no
C7 C8 C13 120.08(13) no
C9 C8 C13 118.78(14) no
C8 C9 C10 121.09(15) no
C9 C10 C11 119.55(17) no
C10 C11 C12 120.81(17) no
C11 C12 C13 120.14(15) no
N14 C13 C8 120.63(13) no
N14 C13 C12 119.74(13) no
C8 C13 C12 119.63(14) no
C1 N14 H14A 118.83 no
H2'A C2' H2'B 108.29 no
O4' C3' H3'A 109.39 no
O4' C3' H3'B 109.69 no
C2' C3' H3'A 108.98 no
C2' C3' H3'B 110.23 no
H3'A C3' H3'B 108.25 no
C4 C5 H5A 119.30 no
C6 C5 H5A 119.33 no
C8 C9 H9A 119.21 no
C10 C9 H9A 119.70 no
C9 C10 H10A 120.15 no
C11 C10 H10A 120.31 no
C10 C11 H11A 119.79 no
C12 C11 H11A 119.40 no
C11 C12 H12A 120.15 no
C13 C12 H12A 119.71 no

loop_
_geom_bond_atom_site_label_1
_geom_bond_atom_site_label_2
_geom_bond_site_symmetry_1
_geom_bond_site_symmetry_2
_geom_bond_distance
_geom_bond_publ_flag
O1' C2' . . 1.438(2) no
O1' C3 . . 1.3641(19) no
O4' C3' . . 1.429(2) no
O4' C4 . . 1.3752(18) no
O7 C7 . . 1.2536(16) no
N14 C1 . . 1.3703(18) no
N14 C13 . . 1.3622(19) no
C1 C2 . . 1.399(2) no
C1 C6 . . 1.4109(18) no
C2 C3 . . 1.373(2) no
C2' C3' . . 1.491(3) no
C3 C4 . . 1.414(2) no
C4 C5 . . 1.363(2) no
C5 C6 . . 1.408(2) no
C6 C7 . . 1.451(2) no
C7 C8 . . 1.458(2) no
C8 C9 . . 1.403(2) no
C8 C13 . . 1.4084(19) no
C9 C10 . . 1.373(3) no
C10 C11 . . 1.404(3) no
C11 C12 . . 1.364(3) no
C12 C13 . . 1.408(2) no
N14 H14A . . 0.8998 no
C2 H2A . . 0.9602 no
C2' H2'A . . 0.9607 no
C2' H2'B . . 0.9597 no
C3' H3'A . . 0.9603 no
C3' H3'B . . 0.9600 no
C5 H5A . . 0.9606 no
C9 H9A . . 0.9594 no
C10 H10A . . 0.9598 no
C11 H11A . . 0.9601 no
C12 H12A . . 0.9601 no

loop_
_geom_torsion_atom_site_label_1
_geom_torsion_atom_site_label_2
_geom_torsion_atom_site_label_3
_geom_torsion_atom_site_label_4
_geom_torsion
_geom_torsion_publ_flag
C2' O1' C3 C4 17.6(2) yes
C2' O1' C3 C2 -162.08(15) no
C3 O1' C2' C3' -47.19(19) yes
C3' O4' C4 C3 16.0(2) yes
C3' O4' C4 C5 -166.13(14) no
C4 O4' C3' C2' -45.68(18) yes
C13 N14 C1 C6 -1.3(2) no
C1 N14 C13 C8 1.0(2) no
C1 N14 C13 C12 -179.12(14) no
C13 N14 C1 C2 177.74(14) no
N14 C1 C2 C3 -177.38(14) no
C6 C1 C2 C3 1.7(2) no
C2 C1 C6 C7 -179.17(14) no
N14 C1 C6 C7 -0.1(2) no
C2 C1 C6 C5 0.1(2) no
N14 C1 C6 C5 179.21(14) no
C1 C2 C3 C4 -2.2(2) no
C1 C2 C3 O1' 177.40(14) no
O1' C2' C3' O4' 62.46(18) yes
O1' C3 C4 O4' -0.8(2) yes
O1' C3 C4 C5 -178.71(14) no
C2 C3 C4 O4' 178.79(14) no
C2 C3 C4 C5 0.9(2) no
O4' C4 C5 C6 -176.98(14) no
C3 C4 C5 C6 1.0(2) no
C4 C5 C6 C1 -1.5(2) no
C4 C5 C6 C7 177.83(15) no
C1 C6 C7 O7 -178.09(14) no
C1 C6 C7 C8 1.7(2) no
C5 C6 C7 O7 2.6(2) no
C5 C6 C7 C8 -177.53(14) no
O7 C7 C8 C9 -2.7(2) no
O7 C7 C8 C13 177.73(14) no
C6 C7 C8 C9 177.47(14) no
C6 C7 C8 C13 -2.1(2) no
C7 C8 C9 C10 179.13(16) no
C13 C8 C9 C10 -1.3(2) no
C7 C8 C13 N14 0.8(2) no
C7 C8 C13 C12 -179.09(14) no
C9 C8 C13 N14 -178.75(14) no
C9 C8 C13 C12 1.3(2) no
C8 C9 C10 C11 0.5(3) no
C9 C10 C11 C12 0.4(3) no
C10 C11 C12 C13 -0.3(3) no
C11 C12 C13 N14 179.54(16) no
C11 C12 C13 C8 -0.6(2) no

loop_
_cod_related_entry_id
_cod_related_entry_database
_cod_related_entry_code
1 ChemSpider 10257709
